data_2014152
loop_
_publ_author_name
'Yun-Yan, Kuang'
'Ming, Huo'
'Fen-Er, Chen'

_publ_section_title 3-Bromomethyl-3-ethyl-3,4,6,7,8,8a-hexahydro-1<i>H</i>-pyrrolo[2,1-<i>c</i>][1,4]oxazine-1,4-dione
_journal_issue 7
_journal_name_full 'Acta Crystallographica Section C'
_journal_page_first o505
_journal_page_last o506
_journal_paper_doi 10.1107/S010827010401131X
_journal_volume 60
_journal_year 2004
_chemical_formula_iupac 'C10 H14 Br N O3'
_chemical_formula_moiety 'C10 H14 Br N O3'
_chemical_formula_sum 'C10 H14 Br N O3'
_chemical_formula_weight 276.13
_chemical_melting_point 378.4(8)
_chemical_name_systematic
;
3-bromomethyl-3-ethyl-1,4-dioxo-tetrahydro-pyrrolo[2,1-c][1,4]oxazine
;
_space_group_IT_number 19
_symmetry_cell_setting orthorhombic
_symmetry_space_group_name_Hall 'P 2ac 2ab'
_symmetry_space_group_name_H-M 'P 21 21 21'
_atom_sites_solution_hydrogens geom
_atom_sites_solution_primary direct
_atom_sites_solution_secondary difmap
_cell_angle_alpha 90.00
_cell_angle_beta 90.00
_cell_angle_gamma 90.00
_cell_formula_units_Z 4
_cell_length_a 8.897(3)
_cell_length_b 9.003(3)
_cell_length_c 14.577(5)
_cell_measurement_reflns_used 1022
_cell_measurement_temperature 293(2)
_cell_measurement_theta_max 25.497
_cell_measurement_theta_min 2.659
_cell_volume 1167.6(7)
_computing_cell_refinement SMART
_computing_data_collection 'SMART (Bruker, 1997)'
_computing_data_reduction 'SAINT (Bruker, 1997) and SHELXTL (Bruker, 1998)'
_computing_molecular_graphics SHELXTL
_computing_publication_material SHELXTL
_computing_structure_refinement 'SHELXL97 (Sheldrick, 1997)'
_computing_structure_solution 'SHELXS97 (Sheldrick, 1997)'
_diffrn_ambient_temperature 293(2)
_diffrn_measured_fraction_theta_full 1.000
_diffrn_measured_fraction_theta_max 1.000
_diffrn_measurement_device_type 'Bruker SMART CCD area-detector'
_diffrn_measurement_method '\f and \w scans'
_diffrn_radiation_monochromator graphite
_diffrn_radiation_source 'fine-focus sealed X-ray tube'
_diffrn_radiation_type MoK\a
_diffrn_radiation_wavelength 0.71073
_diffrn_reflns_av_R_equivalents 0.0243
_diffrn_reflns_av_sigmaI/netI 0.0260
_diffrn_reflns_limit_h_max 10
_diffrn_reflns_limit_h_min -10
_diffrn_reflns_limit_k_max 10
_diffrn_reflns_limit_k_min -9
_diffrn_reflns_limit_l_max 17
_diffrn_reflns_limit_l_min -13
_diffrn_reflns_number 4889
_diffrn_reflns_theta_full 25.00
_diffrn_reflns_theta_max 25.00
_diffrn_reflns_theta_min 2.66
_diffrn_standards_decay_% 4.0
_diffrn_standards_number 0
_exptl_absorpt_coefficient_mu 3.508
_exptl_absorpt_correction_T_max 0.7666
_exptl_absorpt_correction_T_min 0.5405
_exptl_absorpt_correction_type multi-scan
_exptl_absorpt_process_details '(SADABS; Sheldrick, 1996)'
_exptl_crystal_colour colourless
_exptl_crystal_density_diffrn 1.571
_exptl_crystal_density_method 'not measured'
_exptl_crystal_description block
_exptl_crystal_F_000 560
_exptl_crystal_size_max 0.20
_exptl_crystal_size_mid 0.10
_exptl_crystal_size_min 0.08
_refine_diff_density_max 0.280
_refine_diff_density_min -0.304
_refine_ls_abs_structure_details 'Flack (1983)'
_refine_ls_abs_structure_Flack '0.020(11), 847 Friedel pairs'
_refine_ls_extinction_method none
_refine_ls_goodness_of_fit_ref 1.027
_refine_ls_hydrogen_treatment constr
_refine_ls_matrix_type full
_refine_ls_number_parameters 137
_refine_ls_number_reflns 2055
_refine_ls_number_restraints 0
_refine_ls_restrained_S_all 1.027
_refine_ls_R_factor_all 0.0387
_refine_ls_R_factor_gt 0.0297
_refine_ls_shift/su_max 0.000
_refine_ls_shift/su_mean 0.000
_refine_ls_structure_factor_coef Fsqd
_refine_ls_weighting_details 'w=1/[\s^2^(Fo^2^)+(0.0392P)^2^] where P = (Fo^2^+2Fc^2^)/3'
_refine_ls_weighting_scheme calc
_refine_ls_wR_factor_gt 0.0659
_refine_ls_wR_factor_ref 0.0692
_reflns_number_gt 1769
_reflns_number_total 2055
_reflns_threshold_expression I>2\s(I)
_cod_data_source_file ga1049.cif
_cod_data_source_block I
_cod_depositor_comments
;
The following automatic conversions were performed:
'_geom_bond_publ_flag' value 'Y' changed to 'y' according to
'/home/saulius/struct/CIF-dictionaries/cif_core.dic' dictionary named
'cif_core.dic' version 2.4.1 from 2010-06-29 (6
times).

'_geom_bond_publ_flag' value 'N' changed to 'n' according to
'/home/saulius/struct/CIF-dictionaries/cif_core.dic' dictionary named
'cif_core.dic' version 2.4.1 from 2010-06-29 (24 times).

Automatic conversion script
Id: cif_fix_enum 1527 2010-12-29 10:47:43Z saulius 

The following automatic conversions were performed:

'_chemical_melting_point' value '377.7-379.2' was changed to
'378.4(8)' - the average value was taken and precision was estimated.

Automatic conversion script
Id: cif_fix_values 1646 2011-03-28 12:23:43Z adriana 

The following automatic conversions were performed:

'_chemical_melting_point' value '377.7-379.2' was changed to
'378.4(8)' - the average value was taken and precision was
estimated.

'_geom_bond_publ_flag' value 'Y' changed to 'y' according
to /home/saulius/struct/CIF-dictionaries/cif_core.dic dictionary
named 'cif_core.dic' version 2.4.1 from 2010-06-29 (6
times).

'_geom_bond_publ_flag' value 'N' changed to 'n' according to
/home/saulius/struct/CIF-dictionaries/cif_core.dic dictionary named
'cif_core.dic' version 2.4.1 from 2010-06-29 (24
times).

'_geom_angle_publ_flag' value 'N' changed to 'n' according
to /home/saulius/struct/CIF-dictionaries/cif_core.dic dictionary
named 'cif_core.dic' version 2.4.1 from 2010-06-29 (52
times).

'_geom_angle_publ_flag' value 'Y' changed to 'y' according
to /home/saulius/struct/CIF-dictionaries/cif_core.dic dictionary
named 'cif_core.dic' version 2.4.1 from 2010-06-29 (6
times).

'_geom_torsion_publ_flag' value 'N' changed to 'n' according
to /home/saulius/struct/CIF-dictionaries/cif_core.dic dictionary
named 'cif_core.dic' version 2.4.1 from
2010-06-29.

'_geom_torsion_publ_flag' value 'Y' changed to 'y'
according to /home/saulius/struct/CIF-dictionaries/cif_core.dic
dictionary named 'cif_core.dic' version 2.4.1 from 2010-06-29 (2
times).

Automatic conversion script
Id: cif_fix_values 1715 2011-07-08 13:25:40Z adriana 
;
_cod_database_code 2014152
_cod_database_fobs_code 2014152

loop_
_symmetry_equiv_pos_as_xyz
'x, y, z'
'-x+1/2, -y, z+1/2'
'-x, y+1/2, -z+1/2'
'x+1/2, -y+1/2, -z'

loop_
_atom_site_label
_atom_site_fract_x
_atom_site_fract_y
_atom_site_fract_z
_atom_site_U_iso_or_equiv
_atom_site_adp_type
_atom_site_calc_flag
_atom_site_refinement_flags
_atom_site_occupancy
_atom_site_disorder_assembly
_atom_site_disorder_group
_atom_site_type_symbol
Br1 0.80402(4) 0.51072(4) 0.36941(2) 0.07046(15) Uani d . 1 . . Br
C1 0.5775(4) 0.4325(4) 0.5639(2) 0.0509(9) Uani d . 1 . . C
C3 0.7446(3) 0.6497(3) 0.5450(2) 0.0432(8) Uani d . 1 . . C
C4 0.8695(4) 0.5589(3) 0.5883(2) 0.0424(7) Uani d . 1 . . C
C6 0.9469(4) 0.3245(4) 0.6597(2) 0.0569(9) Uani d . 1 . . C
H6A 0.9690 0.3695 0.7187 0.068 Uiso calc R 1 . . H
H6B 1.0404 0.3085 0.6270 0.068 Uiso calc R 1 . . H
C7 0.8619(4) 0.1793(4) 0.6719(3) 0.0667(10) Uani d . 1 . . C
H7A 0.8719 0.1429 0.7342 0.080 Uiso calc R 1 . . H
H7B 0.8994 0.1043 0.6300 0.080 Uiso calc R 1 . . H
C8 0.6983(5) 0.2172(4) 0.6505(2) 0.0597(9) Uani d . 1 . . C
H8A 0.6445 0.1309 0.6278 0.072 Uiso calc R 1 . . H
H8B 0.6471 0.2556 0.7042 0.072 Uiso calc R 1 . . H
C9 0.7130(4) 0.3356(3) 0.5765(2) 0.0442(7) Uani d . 1 . . C
H9 0.7359 0.2869 0.5180 0.053 Uiso calc R 1 . . H
C10 0.7782(4) 0.6858(3) 0.4458(2) 0.0502(8) Uani d . 1 . . C
H10A 0.8691 0.7451 0.4430 0.060 Uiso calc R 1 . . H
H10B 0.6966 0.7451 0.4213 0.060 Uiso calc R 1 . . H
C11 0.7262(4) 0.7963(3) 0.5959(2) 0.0522(8) Uani d . 1 . . C
H11A 0.8193 0.8519 0.5913 0.063 Uiso calc R 1 . . H
H11B 0.6483 0.8540 0.5659 0.063 Uiso calc R 1 . . H
C12 0.6859(6) 0.7786(4) 0.6963(2) 0.0691(10) Uani d . 1 . . C
H12A 0.5935 0.7243 0.7016 0.104 Uiso calc R 1 . . H
H12B 0.6742 0.8748 0.7238 0.104 Uiso calc R 1 . . H
H12C 0.7646 0.7255 0.7272 0.104 Uiso calc R 1 . . H
N5 0.8448(3) 0.4178(3) 0.60642(17) 0.0437(7) Uani d . 1 . . N
O1 0.4528(3) 0.3842(3) 0.5623(2) 0.0832(8) Uani d . 1 . . O
O2 0.5986(2) 0.5775(2) 0.54905(16) 0.0494(6) Uani d . 1 . . O
O3 0.9889(2) 0.6207(3) 0.60803(17) 0.0617(7) Uani d . 1 . . O

loop_
_atom_site_aniso_label
_atom_site_aniso_U_11
_atom_site_aniso_U_22
_atom_site_aniso_U_33
_atom_site_aniso_U_12
_atom_site_aniso_U_13
_atom_site_aniso_U_23
Br1 0.0855(2) 0.0736(3) 0.0524(2) 0.0068(3) 0.00395(17) -0.0044(2)
C1 0.045(2) 0.050(2) 0.058(2) -0.0072(16) -0.0064(16) -0.0004(15)
C3 0.0364(17) 0.0392(16) 0.0540(19) -0.0043(12) 0.0031(13) 0.0022(14)
C4 0.0405(17) 0.0450(18) 0.0416(17) -0.0041(14) 0.0006(14) 0.0033(13)
C6 0.0562(19) 0.051(2) 0.064(2) 0.0076(17) -0.0146(17) 0.0074(17)
C7 0.087(3) 0.050(2) 0.064(2) 0.005(2) -0.011(2) 0.0107(17)
C8 0.064(2) 0.0473(18) 0.068(2) -0.0109(19) 0.000(3) 0.0077(16)
C9 0.0470(18) 0.0385(16) 0.0470(17) -0.0069(15) -0.0052(16) -0.0021(13)
C10 0.0512(19) 0.0478(18) 0.0516(17) 0.0068(16) -0.0025(15) 0.0053(14)
C11 0.0507(19) 0.0384(17) 0.067(2) 0.0017(15) 0.0002(17) 0.0007(15)
C12 0.088(3) 0.058(2) 0.061(2) 0.002(2) 0.008(2) -0.0030(16)
N5 0.0406(15) 0.0385(14) 0.0521(16) 0.0006(11) -0.0096(12) 0.0054(11)
O1 0.0449(14) 0.0724(17) 0.132(2) -0.0195(13) -0.0155(15) 0.0152(17)
O2 0.0369(12) 0.0428(12) 0.0687(16) 0.0006(10) -0.0015(11) 0.0031(11)
O3 0.0460(13) 0.0599(15) 0.0793(17) -0.0162(11) -0.0131(12) 0.0147(12)

loop_
_atom_type_symbol
_atom_type_description
_atom_type_scat_dispersion_real
_atom_type_scat_dispersion_imag
_atom_type_scat_source
C C 0.0033 0.0016 'International Tables Vol C Tables 4.2.6.8 and 6.1.1.4'
H H 0.0000 0.0000 'International Tables Vol C Tables 4.2.6.8 and 6.1.1.4'
N N 0.0061 0.0033 'International Tables Vol C Tables 4.2.6.8 and 6.1.1.4'
O O 0.0106 0.0060 'International Tables Vol C Tables 4.2.6.8 and 6.1.1.4'
Br Br -0.2901 2.4595 'International Tables Vol C Tables 4.2.6.8 and 6.1.1.4'

loop_
_geom_angle_atom_site_label_1
_geom_angle_atom_site_label_2
_geom_angle_atom_site_label_3
_geom_angle
_geom_angle_publ_flag
O1 C1 O2 118.9(3) n
O1 C1 C9 122.6(3) n
O2 C1 C9 118.4(3) n
O2 C3 C10 108.1(3) n
O2 C3 C4 113.4(2) y
C10 C3 C4 111.7(2) y
O2 C3 C11 105.8(2) y
C10 C3 C11 107.5(3) n
C4 C3 C11 110.1(3) n
O3 C4 N5 122.1(3) n
O3 C4 C3 119.0(3) n
N5 C4 C3 118.8(3) n
N5 C6 C7 104.3(3) n
N5 C6 H6A 110.9 n
C7 C6 H6A 110.9 n
N5 C6 H6B 110.9 n
C7 C6 H6B 110.9 n
H6A C6 H6B 108.9 n
C6 C7 C8 105.0(3) n
C6 C7 H7A 110.8 n
C8 C7 H7A 110.8 n
C6 C7 H7B 110.8 n
C8 C7 H7B 110.8 n
H7A C7 H7B 108.8 n
C9 C8 C7 102.7(3) y
C9 C8 H8A 111.2 n
C7 C8 H8A 111.2 n
C9 C8 H8B 111.2 n
C7 C8 H8B 111.2 n
H8A C8 H8B 109.1 n
N5 C9 C1 112.9(2) y
N5 C9 C8 102.3(3) n
C1 C9 C8 115.2(3) n
N5 C9 H9 108.7 n
C1 C9 H9 108.7 n
C8 C9 H9 108.7 n
C3 C10 Br1 113.4(2) y
C3 C10 H10A 108.9 n
Br1 C10 H10A 108.9 n
C3 C10 H10B 108.9 n
Br1 C10 H10B 108.9 n
H10A C10 H10B 107.7 n
C12 C11 C3 113.9(3) n
C12 C11 H11A 108.8 n
C3 C11 H11A 108.8 n
C12 C11 H11B 108.8 n
C3 C11 H11B 108.8 n
H11A C11 H11B 107.7 n
C11 C12 H12A 109.5 n
C11 C12 H12B 109.5 n
H12A C12 H12B 109.5 n
C11 C12 H12C 109.5 n
H12A C12 H12C 109.5 n
H12B C12 H12C 109.5 n
C4 N5 C9 124.5(3) n
C4 N5 C6 123.9(3) n
C9 N5 C6 111.6(2) n
C1 O2 C3 124.7(3) n

loop_
_geom_bond_atom_site_label_1
_geom_bond_atom_site_label_2
_geom_bond_site_symmetry_2
_geom_bond_distance
_geom_bond_publ_flag
Br1 C10 . 1.943(3) y
C1 O1 . 1.192(4) n
C1 O2 . 1.336(4) y
C1 C9 . 1.500(5) n
C3 O2 . 1.454(4) y
C3 C10 . 1.511(4) n
C3 C4 . 1.516(4) n
C3 C11 . 1.523(4) n
C4 O3 . 1.234(4) n
C4 N5 . 1.316(4) y
C6 N5 . 1.462(4) y
C6 C7 . 1.520(5) n
C6 H6A . 0.9700 n
C6 H6B . 0.9700 n
C7 C8 . 1.527(5) n
C7 H7A . 0.9700 n
C7 H7B . 0.9700 n
C8 C9 . 1.521(4) n
C8 H8A . 0.9700 n
C8 H8B . 0.9700 n
C9 N5 . 1.453(4) y
C9 H9 . 0.9800 n
C10 H10A . 0.9700 n
C10 H10B . 0.9700 n
C11 C12 . 1.516(5) n
C11 H11A . 0.9700 n
C11 H11B . 0.9700 n
C12 H12A . 0.9600 n
C12 H12B . 0.9600 n
C12 H12C . 0.9600 n

loop_
_geom_hbond_atom_site_label_D
_geom_hbond_atom_site_label_H
_geom_hbond_atom_site_label_A
_geom_hbond_site_symmetry_A
_geom_hbond_distance_DH
_geom_hbond_distance_HA
_geom_hbond_distance_DA
_geom_hbond_angle_DHA
_geom_hbond_publ_flag
C10 H10B O3 4_466 0.97 2.25 3.206(4) 169 y
C12 H12C Br1 2_665 0.96 3.03 3.627(4) 122 y
C10 H10A O2 4_566 0.97 2.60 3.560(4) 173 y
C11 H11B O3 4_466 0.97 2.91 3.721(4) 141 n
C7 H7A O3 3_746 0.97 2.62 3.512(5) 153 n
C9 H9 O1 4_556 0.98 2.73 3.544(4) 141 n
C7 H7B O1 4_556 0.97 2.85 3.555(5) 131 n
C10 H10A O3 . 0.97 2.86 3.074(4) 93 n
C12 H12C O3 . 0.96 2.81 3.308(5) 113 n
C12 H12A O2 . 0.96 2.59 2.914(4) 100 n
C11 H11A O3 . 0.97 2.58 2.828(4) 94 n

loop_
_geom_torsion_atom_site_label_1
_geom_torsion_atom_site_label_2
_geom_torsion_atom_site_label_3
_geom_torsion_atom_site_label_4
_geom_torsion
_geom_torsion_publ_flag
Br1 C10 C3 C4 59.6(3) n
Br1 C10 C3 O2 -65.8(3) y
O2 C3 C11 C12 62.4(4) y

loop_
_cod_related_entry_id
_cod_related_entry_database
_cod_related_entry_code
1 ChemSpider 9912163
